data_2211962
loop_
_publ_author_name
'Ning Gao'

_publ_section_title
;
 3-Hydroxy-4-nitrophenyl benzenesulfonate
;
_journal_coeditor_code WK2037
_journal_issue 1
_journal_name_full 'Acta Crystallographica Section E'
_journal_page_first o414
_journal_page_last o415
_journal_paper_doi 10.1107/S160053680605402X
_journal_volume 63
_journal_year 2007
_chemical_formula_iupac 'C12 H9 N O6 S'
_chemical_formula_moiety 'C12 H9 N O6 S'
_chemical_formula_sum 'C12 H9 N O6 S'
_chemical_formula_weight 295.27
_chemical_melting_point 352
_chemical_name_systematic
;
3-Hydroxy-4-nitrophenyl benzenesulfonate
;
_space_group_IT_number 2
_symmetry_cell_setting triclinic
_symmetry_space_group_name_Hall '-P 1'
_symmetry_space_group_name_H-M 'P -1'
_atom_sites_solution_hydrogens 'geom, OH difmap'
_atom_sites_solution_primary direct
_atom_sites_solution_secondary difmap
_cell_angle_alpha 76.888(8)
_cell_angle_beta 80.400(8)
_cell_angle_gamma 89.340(9)
_cell_formula_units_Z 4
_cell_length_a 8.390(2)
_cell_length_b 8.594(3)
_cell_length_c 18.36(5)
_cell_measurement_reflns_used 2407
_cell_measurement_temperature 113(2)
_cell_measurement_theta_max 28.1
_cell_measurement_theta_min 2.3
_cell_volume 1271(4)
_computing_cell_refinement CrystalClear
_computing_data_collection 'CrystalClear (Rigaku, 1999)'
_computing_data_reduction CrystalClear
_computing_molecular_graphics 'CrystalStructure (Rigaku/MSC, 2004)'
_computing_publication_material CrystalStructure
_computing_structure_refinement 'SHELXS97 (Sheldrick, 1997)'
_computing_structure_solution 'SHELXS97 (Sheldrick, 1997)'
_diffrn_ambient_temperature 113(2)
_diffrn_detector_area_resol_mean 7.31
_diffrn_measured_fraction_theta_full 0.985
_diffrn_measured_fraction_theta_max 0.965
_diffrn_measurement_device_type 'Rigaku Saturn'
_diffrn_measurement_method \w
_diffrn_radiation_monochromator confocal
_diffrn_radiation_source 'rotating anode'
_diffrn_radiation_type 'Mo K\a'
_diffrn_radiation_wavelength 0.71070
_diffrn_reflns_av_R_equivalents 0.0319
_diffrn_reflns_av_sigmaI/netI 0.0613
_diffrn_reflns_limit_h_max 11
_diffrn_reflns_limit_h_min -10
_diffrn_reflns_limit_k_max 11
_diffrn_reflns_limit_k_min -11
_diffrn_reflns_limit_l_max 24
_diffrn_reflns_limit_l_min -24
_diffrn_reflns_number 11922
_diffrn_reflns_theta_full 25.00
_diffrn_reflns_theta_max 27.90
_diffrn_reflns_theta_min 2.31
_diffrn_standards_decay_% 0
_diffrn_standards_interval_count 0
_diffrn_standards_interval_time 0
_diffrn_standards_number 0
_exptl_absorpt_coefficient_mu 0.280
_exptl_absorpt_correction_T_max 0.946
_exptl_absorpt_correction_T_min 0.930
_exptl_absorpt_correction_type multi-scan
_exptl_absorpt_process_details '(SADABS; Sheldrick, 1996)'
_exptl_crystal_colour colourless
_exptl_crystal_density_diffrn 1.543
_exptl_crystal_density_method 'not measured'
_exptl_crystal_description prism
_exptl_crystal_F_000 608
_exptl_crystal_size_max 0.26
_exptl_crystal_size_mid 0.22
_exptl_crystal_size_min 0.20
_refine_diff_density_max 0.196
_refine_diff_density_min -0.280
_refine_ls_extinction_coef 0.031(3)
_refine_ls_extinction_expression Fc^*^=kFc[1+0.001xFc^2^\l^3^/sin(2\q)]^-1/4^
_refine_ls_extinction_method SHELXL97
_refine_ls_goodness_of_fit_ref 0.967
_refine_ls_hydrogen_treatment mixed
_refine_ls_matrix_type full
_refine_ls_number_parameters 369
_refine_ls_number_reflns 6064
_refine_ls_number_restraints 0
_refine_ls_restrained_S_all 0.967
_refine_ls_R_factor_all 0.0731
_refine_ls_R_factor_gt 0.0441
_refine_ls_shift/su_max 0.000
_refine_ls_shift/su_mean 0.000
_refine_ls_structure_factor_coef Fsqd
_refine_ls_weighting_details 'calc w=1/[\s^2^(Fo^2^)+(0.0633P)^2^] where P=(Fo^2^+2Fc^2^)/3'
_refine_ls_weighting_scheme calc
_refine_ls_wR_factor_gt 0.1039
_refine_ls_wR_factor_ref 0.1223
_reflns_number_gt 3572
_reflns_number_total 6064
_reflns_threshold_expression I>2\s(I)
_cod_data_source_file wk2037.cif
_cod_data_source_block I
_cod_database_code 2211962
_cod_database_fobs_code 2211962

loop_
_symmetry_equiv_pos_as_xyz
'x, y, z'
'-x, -y, -z'

loop_
_atom_site_type_symbol
_atom_site_label
_atom_site_fract_x
_atom_site_fract_y
_atom_site_fract_z
_atom_site_U_iso_or_equiv
_atom_site_adp_type
_atom_site_calc_flag
_atom_site_refinement_flags
_atom_site_occupancy
S S1 0.17914(7) 0.73284(6) 0.38492(3) 0.05564(19) Uani d . 1
S S2 0.89507(7) 0.23109(6) 0.14009(3) 0.05648(19) Uani d . 1
O O1 0.0900(2) 0.8479(2) 0.09128(9) 0.0738(5) Uani d . 1
H H1 0.117(4) 0.912(4) 0.0455(17) 0.111 Uiso d . 1
O O2 0.32403(17) 0.74718(17) 0.31415(8) 0.0591(4) Uani d . 1
O O3 0.03396(19) 0.69101(19) 0.36378(9) 0.0691(4) Uani d . 1
O O4 0.2436(2) 0.62845(19) 0.44335(9) 0.0835(5) Uani d . 1
O O5 0.2272(2) 1.0796(2) -0.01775(9) 0.0782(5) Uani d . 1
O O6 0.4432(2) 1.1983(2) -0.00761(10) 0.0827(5) Uani d . 1
O O7 0.6348(2) 0.35887(19) 0.40862(9) 0.0725(5) Uani d . 1
H H7 0.635(4) 0.431(4) 0.4329(16) 0.109 Uiso d . 1
O O8 0.76360(16) 0.36660(16) 0.14605(7) 0.0542(4) Uani d . 1
O O9 0.8623(2) 0.10686(17) 0.20670(9) 0.0754(5) Uani d . 1
O O10 0.8865(2) 0.2010(2) 0.06813(9) 0.0820(5) Uani d . 1
O O11 0.6345(2) 0.6360(2) 0.44145(9) 0.0734(5) Uani d . 1
O O12 0.67806(19) 0.85269(18) 0.35370(9) 0.0669(4) Uani d . 1
N N1 0.3309(2) 1.1025(2) 0.01874(10) 0.0580(5) Uani d . 1
N N2 0.6692(2) 0.7066(2) 0.37394(10) 0.0534(4) Uani d . 1
C C1 0.2014(2) 0.8923(2) 0.12769(11) 0.0503(5) Uani d . 1
C C2 0.2002(2) 0.8063(2) 0.20221(11) 0.0499(5) Uani d . 1
H H2 0.1231 0.7252 0.2246 0.060 Uiso calc R 1
C C3 0.3132(2) 0.8427(2) 0.24161(11) 0.0477(5) Uani d . 1
C C4 0.4292(3) 0.9624(3) 0.21154(13) 0.0604(6) Uani d . 1
H H4 0.5036 0.9855 0.2402 0.073 Uiso calc R 1
C C5 0.4323(3) 1.0462(3) 0.13877(13) 0.0597(6) Uani d . 1
H H5 0.5104 1.1267 0.1171 0.072 Uiso calc R 1
C C6 0.3199(2) 1.0122(2) 0.09689(11) 0.0479(5) Uani d . 1
C C7 0.1697(3) 0.9261(2) 0.40014(10) 0.0506(5) Uani d . 1
C C8 0.0311(3) 1.0115(3) 0.39239(11) 0.0618(6) Uani d . 1
H H8 -0.0558 0.9693 0.3770 0.074 Uiso calc R 1
C C9 0.0247(4) 1.1619(3) 0.40814(13) 0.0820(8) Uani d . 1
H H9 -0.0676 1.2219 0.4036 0.098 Uiso calc R 1
C C10 0.1549(5) 1.2222(3) 0.43047(15) 0.0945(10) Uani d . 1
H H10 0.1497 1.3233 0.4409 0.113 Uiso calc R 1
C C11 0.2912(4) 1.1368(4) 0.43755(17) 0.0970(10) Uani d . 1
H H11 0.3782 1.1798 0.4525 0.116 Uiso calc R 1
C C12 0.3005(3) 0.9867(3) 0.42254(14) 0.0742(7) Uani d . 1
H H12 0.3930 0.9273 0.4274 0.089 Uiso calc R 1
C C13 0.6770(2) 0.4465(2) 0.33739(11) 0.0466(5) Uani d . 1
C C14 0.6981(2) 0.3634(2) 0.27965(11) 0.0489(5) Uani d . 1
H H14 0.6794 0.2534 0.2910 0.059 Uiso calc R 1
C C15 0.7466(2) 0.4450(2) 0.20628(10) 0.0438(4) Uani d . 1
C C16 0.7738(2) 0.6089(2) 0.18622(12) 0.0526(5) Uani d . 1
H H16 0.8080 0.6613 0.1359 0.063 Uiso calc R 1
C C17 0.7489(2) 0.6917(2) 0.24235(11) 0.0503(5) Uani d . 1
H H17 0.7657 0.8020 0.2302 0.060 Uiso calc R 1
C C18 0.6991(2) 0.6127(2) 0.31709(11) 0.0430(4) Uani d . 1
C C19 1.0767(2) 0.3292(2) 0.13836(11) 0.0488(5) Uani d . 1
C C20 1.1399(3) 0.3156(3) 0.20430(13) 0.0647(6) Uani d . 1
H H20 1.0877 0.2525 0.2499 0.078 Uiso calc R 1
C C21 1.2829(3) 0.3981(3) 0.20088(17) 0.0834(8) Uani d . 1
H H21 1.3276 0.3902 0.2446 0.100 Uiso calc R 1
C C22 1.3590(3) 0.4917(3) 0.13319(19) 0.0857(8) Uani d . 1
H H22 1.4545 0.5472 0.1315 0.103 Uiso calc R 1
C C23 1.2954(3) 0.5038(3) 0.06862(17) 0.0801(8) Uani d . 1
H H23 1.3481 0.5671 0.0232 0.096 Uiso calc R 1
C C24 1.1545(3) 0.4234(3) 0.07010(13) 0.0616(6) Uani d . 1
H H24 1.1113 0.4318 0.0259 0.074 Uiso calc R 1

loop_
_atom_site_aniso_label
_atom_site_aniso_U_11
_atom_site_aniso_U_22
_atom_site_aniso_U_33
_atom_site_aniso_U_12
_atom_site_aniso_U_13
_atom_site_aniso_U_23
S1 0.0716(4) 0.0514(3) 0.0467(3) -0.0005(3) -0.0188(3) -0.0103(2)
S2 0.0728(4) 0.0465(3) 0.0513(3) -0.0061(3) -0.0016(3) -0.0197(2)
O1 0.0827(12) 0.0825(12) 0.0563(10) -0.0270(9) -0.0297(9) -0.0015(8)
O2 0.0635(9) 0.0669(9) 0.0536(9) 0.0197(7) -0.0224(7) -0.0192(7)
O3 0.0729(11) 0.0721(10) 0.0664(10) -0.0203(8) -0.0156(8) -0.0205(8)
O4 0.1270(15) 0.0649(10) 0.0609(10) 0.0134(10) -0.0404(10) -0.0018(8)
O5 0.0974(13) 0.0777(11) 0.0572(10) -0.0108(10) -0.0247(10) -0.0016(9)
O6 0.0912(13) 0.0690(11) 0.0756(12) -0.0220(10) 0.0103(10) -0.0074(9)
O7 0.1100(14) 0.0566(10) 0.0444(9) -0.0122(9) 0.0040(9) -0.0100(7)
O8 0.0556(8) 0.0663(9) 0.0467(8) 0.0014(7) -0.0122(7) -0.0227(7)
O9 0.1015(13) 0.0437(8) 0.0695(11) -0.0120(8) 0.0090(9) -0.0053(8)
O10 0.1079(14) 0.0846(12) 0.0649(11) -0.0094(10) -0.0069(10) -0.0457(9)
O11 0.0960(13) 0.0765(11) 0.0511(10) 0.0051(9) -0.0071(9) -0.0258(8)
O12 0.0745(11) 0.0502(9) 0.0844(11) 0.0054(8) -0.0196(9) -0.0281(8)
N1 0.0714(13) 0.0452(10) 0.0555(11) 0.0039(9) 0.0007(10) -0.0156(9)
N2 0.0466(10) 0.0602(11) 0.0599(12) 0.0045(8) -0.0128(8) -0.0246(9)
C1 0.0526(12) 0.0516(12) 0.0507(12) 0.0005(9) -0.0131(10) -0.0164(9)
C2 0.0523(12) 0.0510(11) 0.0482(11) -0.0022(9) -0.0121(9) -0.0119(9)
C3 0.0502(12) 0.0501(11) 0.0478(11) 0.0124(9) -0.0128(9) -0.0187(9)
C4 0.0556(13) 0.0673(14) 0.0671(15) 0.0004(11) -0.0174(11) -0.0281(12)
C5 0.0540(13) 0.0571(13) 0.0705(15) -0.0044(10) -0.0059(11) -0.0228(11)
C6 0.0519(12) 0.0456(11) 0.0483(12) 0.0045(9) -0.0054(9) -0.0175(9)
C7 0.0576(13) 0.0552(12) 0.0387(11) -0.0054(10) -0.0056(9) -0.0117(9)
C8 0.0731(16) 0.0624(14) 0.0486(12) 0.0058(12) -0.0148(11) -0.0070(10)
C9 0.123(2) 0.0654(16) 0.0544(15) 0.0262(16) -0.0112(15) -0.0102(12)
C10 0.157(3) 0.0552(15) 0.0666(18) -0.0163(19) 0.0094(19) -0.0233(13)
C11 0.100(2) 0.104(2) 0.097(2) -0.034(2) 0.0092(18) -0.0616(19)
C12 0.0602(15) 0.0955(19) 0.0784(17) -0.0089(13) -0.0063(13) -0.0472(15)
C13 0.0469(11) 0.0503(11) 0.0405(11) -0.0029(9) -0.0031(9) -0.0088(9)
C14 0.0549(12) 0.0430(10) 0.0481(11) -0.0059(9) -0.0050(9) -0.0115(9)
C15 0.0403(10) 0.0524(11) 0.0422(11) -0.0003(8) -0.0086(8) -0.0164(9)
C16 0.0554(13) 0.0550(12) 0.0450(11) -0.0020(10) -0.0071(10) -0.0071(10)
C17 0.0528(12) 0.0422(10) 0.0542(12) -0.0013(9) -0.0081(10) -0.0082(9)
C18 0.0379(10) 0.0461(10) 0.0495(11) 0.0008(8) -0.0100(9) -0.0182(9)
C19 0.0555(12) 0.0409(10) 0.0469(11) 0.0094(9) -0.0015(9) -0.0093(9)
C20 0.0690(16) 0.0696(15) 0.0556(13) 0.0119(12) -0.0122(12) -0.0136(11)
C21 0.0721(18) 0.093(2) 0.095(2) 0.0164(15) -0.0352(16) -0.0281(17)
C22 0.0552(16) 0.0751(18) 0.124(3) 0.0042(13) -0.0136(17) -0.0190(18)
C23 0.0572(16) 0.0711(16) 0.096(2) 0.0019(13) 0.0038(14) 0.0023(14)
C24 0.0631(15) 0.0580(13) 0.0566(13) 0.0080(11) -0.0043(11) -0.0028(11)

loop_
_atom_type_symbol
_atom_type_description
_atom_type_scat_dispersion_real
_atom_type_scat_dispersion_imag
_atom_type_scat_source
C C 0.0033 0.0016
; International Tables
Vol. C, Tables 4.2.6.8 and 6.1.1.4
;
H H 0.0000 0.0000
; International Tables
Vol. C, Tables 4.2.6.8 and 6.1.1.4
;
N N 0.0061 0.0033
; International Tables
Vol. C, Tables 4.2.6.8 and 6.1.1.4
;
O O 0.0106 0.0000
; International Tables
Vol. C, Tables 4.2.6.8 and 6.1.1.4
;
S S 0.1246 0.1234
; International Tables
Vol. C, Tables 4.2.6.8 and 6.1.1.4
;

loop_
_geom_angle_atom_site_label_1
_geom_angle_atom_site_label_2
_geom_angle_atom_site_label_3
_geom_angle
O4 S1 O3 120.22(11)
O4 S1 O2 101.80(17)
O3 S1 O2 109.21(16)
O4 S1 C7 110.51(14)
O3 S1 C7 110.25(10)
O2 S1 C7 103.18(10)
O10 S2 O9 120.65(17)
O10 S2 O8 102.16(9)
O9 S2 O8 108.71(11)
O10 S2 C19 110.82(10)
O9 S2 C19 109.51(12)
O8 S2 C19 103.36(8)
C1 O1 H1 101.1(19)
C3 O2 S1 121.95(17)
C13 O7 H7 100(2)
C15 O8 S2 120.80(12)
O6 N1 O5 122.7(2)
O6 N1 C6 118.4(2)
O5 N1 C6 119.0(2)
O12 N2 O11 122.31(18)
O12 N2 C18 119.1(2)
O11 N2 C18 118.6(2)
O1 C1 C6 125.7(2)
O1 C1 C2 116.4(2)
C6 C1 C2 117.92(18)
C3 C2 C1 119.3(2)
C3 C2 H2 120.4
C1 C2 H2 120.4
C2 C3 C4 122.9(2)
C2 C3 O2 120.1(2)
C4 C3 O2 116.79(18)
C5 C4 C3 118.3(2)
C5 C4 H4 120.8
C3 C4 H4 120.8
C4 C5 C6 120.4(2)
C4 C5 H5 119.8
C6 C5 H5 119.8
C5 C6 C1 121.2(2)
C5 C6 N1 118.3(2)
C1 C6 N1 120.55(18)
C8 C7 C12 121.8(2)
C8 C7 S1 119.65(17)
C12 C7 S1 118.47(18)
C7 C8 C9 118.3(2)
C7 C8 H8 120.9
C9 C8 H8 120.9
C10 C9 C8 119.9(3)
C10 C9 H9 120.1
C8 C9 H9 120.1
C11 C10 C9 121.2(3)
C11 C10 H10 119.4
C9 C10 H10 119.4
C10 C11 C12 120.1(3)
C10 C11 H11 120.0
C12 C11 H11 120.0
C11 C12 C7 118.7(3)
C11 C12 H12 120.6
C7 C12 H12 120.6
O7 C13 C14 116.6(2)
O7 C13 C18 125.31(19)
C14 C13 C18 118.1(2)
C15 C14 C13 119.4(2)
C15 C14 H14 120.3
C13 C14 H14 120.3
C14 C15 C16 122.64(19)
C14 C15 O8 121.2(2)
C16 C15 O8 116.1(2)
C17 C16 C15 118.2(2)
C17 C16 H16 120.9
C15 C16 H16 120.9
C16 C17 C18 120.5(2)
C16 C17 H17 119.8
C18 C17 H17 119.8
C17 C18 C13 121.05(18)
C17 C18 N2 118.3(2)
C13 C18 N2 120.7(2)
C20 C19 C24 120.9(2)
C20 C19 S2 120.22(17)
C24 C19 S2 118.92(19)
C19 C20 C21 118.5(2)
C19 C20 H20 120.8
C21 C20 H20 120.8
C22 C21 C20 120.4(3)
C22 C21 H21 119.8
C20 C21 H21 119.8
C23 C22 C21 120.5(3)
C23 C22 H22 119.8
C21 C22 H22 119.8
C22 C23 C24 120.5(3)
C22 C23 H23 119.7
C24 C23 H23 119.7
C23 C24 C19 119.3(2)
C23 C24 H24 120.4
C19 C24 H24 120.4

loop_
_geom_bond_atom_site_label_1
_geom_bond_atom_site_label_2
_geom_bond_distance
S1 O4 1.412(3)
S1 O3 1.4122(16)
S1 O2 1.608(3)
S1 C7 1.744(2)
S2 O10 1.416(4)
S2 O9 1.419(3)
S2 O8 1.6040(15)
S2 C19 1.742(2)
O1 C1 1.341(3)
O1 H1 0.89(3)
O2 C3 1.414(4)
O5 N1 1.226(3)
O6 N1 1.219(2)
O7 C13 1.345(4)
O7 H7 0.84(3)
O8 C15 1.407(4)
O11 N2 1.238(4)
O12 N2 1.225(2)
N1 C6 1.457(4)
N2 C18 1.447(3)
C1 C6 1.393(3)
C1 C2 1.398(4)
C2 C3 1.363(3)
C2 H2 0.9300
C3 C4 1.377(3)
C4 C5 1.363(4)
C4 H4 0.9300
C5 C6 1.384(3)
C5 H5 0.9300
C7 C8 1.378(3)
C7 C12 1.380(3)
C8 C9 1.386(3)
C8 H8 0.9300
C9 C10 1.374(4)
C9 H9 0.9300
C10 C11 1.361(4)
C10 H10 0.9300
C11 C12 1.377(4)
C11 H11 0.9300
C12 H12 0.9300
C13 C14 1.394(4)
C13 C18 1.398(3)
C14 C15 1.366(4)
C14 H14 0.9300
C15 C16 1.384(3)
C16 C17 1.367(4)
C16 H16 0.9300
C17 C18 1.383(4)
C17 H17 0.9300
C19 C20 1.382(4)
C19 C24 1.390(4)
C20 C21 1.385(3)
C20 H20 0.9300
C21 C22 1.376(5)
C21 H21 0.9300
C22 C23 1.362(5)
C22 H22 0.9300
C23 C24 1.369(3)
C23 H23 0.9300
C24 H24 0.9300

loop_
_geom_hbond_atom_site_label_D
_geom_hbond_atom_site_label_H
_geom_hbond_atom_site_label_A
_geom_hbond_distance_DH
_geom_hbond_distance_HA
_geom_hbond_distance_DA
_geom_hbond_angle_DHA
_geom_hbond_publ_flag
O1 H1 O5 0.89(3) 1.79(3) 2.602(4) 151(3) yes
O7 H7 O11 0.84(3) 1.80(3) 2.586(2) 154(3) yes

loop_
_geom_torsion_atom_site_label_1
_geom_torsion_atom_site_label_2
_geom_torsion_atom_site_label_3
_geom_torsion_atom_site_label_4
_geom_torsion
O4 S1 O2 C3 -179.76(15)
O3 S1 O2 C3 52.13(18)
C7 S1 O2 C3 -65.14(17)
O10 S2 O8 C15 -172.53(14)
O9 S2 O8 C15 58.9(2)
C19 S2 O8 C15 -57.38(16)
O1 C1 C2 C3 178.21(19)
C6 C1 C2 C3 0.2(3)
C1 C2 C3 C4 0.6(3)
C1 C2 C3 O2 -173.78(17)
S1 O2 C3 C2 -63.9(2)
S1 O2 C3 C4 121.37(18)
C2 C3 C4 C5 -1.1(3)
O2 C3 C4 C5 173.47(18)
C3 C4 C5 C6 0.8(3)
C4 C5 C6 C1 0.0(3)
C4 C5 C6 N1 -178.49(19)
O1 C1 C6 C5 -178.3(2)
C2 C1 C6 C5 -0.4(3)
O1 C1 C6 N1 0.1(3)
C2 C1 C6 N1 177.96(17)
O6 N1 C6 C5 3.6(3)
O5 N1 C6 C5 -176.22(19)
O6 N1 C6 C1 -174.83(19)
O5 N1 C6 C1 5.3(3)
O4 S1 C7 C8 -133.95(18)
O3 S1 C7 C8 1.4(2)
O2 S1 C7 C8 117.9(2)
O4 S1 C7 C12 43.6(2)
O3 S1 C7 C12 178.95(17)
O2 S1 C7 C12 -64.5(2)
C12 C7 C8 C9 -0.3(3)
S1 C7 C8 C9 177.17(16)
C7 C8 C9 C10 0.3(4)
C8 C9 C10 C11 0.0(4)
C9 C10 C11 C12 -0.2(5)
C10 C11 C12 C7 0.2(4)
C8 C7 C12 C11 0.1(4)
S1 C7 C12 C11 -177.5(2)
O7 C13 C14 C15 -177.69(18)
C18 C13 C14 C15 3.0(3)
C13 C14 C15 C16 -1.0(3)
C13 C14 C15 O8 -177.63(16)
S2 O8 C15 C14 -63.6(2)
S2 O8 C15 C16 119.50(17)
C14 C15 C16 C17 -0.8(3)
O8 C15 C16 C17 176.02(17)
C15 C16 C17 C18 0.5(3)
C16 C17 C18 C13 1.6(3)
C16 C17 C18 N2 -177.88(17)
O7 C13 C18 C17 177.38(19)
C14 C13 C18 C17 -3.4(3)
O7 C13 C18 N2 -3.1(3)
C14 C13 C18 N2 176.16(17)
O12 N2 C18 C17 4.9(3)
O11 N2 C18 C17 -175.51(17)
O12 N2 C18 C13 -174.60(17)
O11 N2 C18 C13 5.0(3)
O10 S2 C19 C20 -154.48(18)
O9 S2 C19 C20 -19.0(2)
O8 S2 C19 C20 96.73(18)
O10 S2 C19 C24 26.8(2)
O9 S2 C19 C24 162.29(16)
O8 S2 C19 C24 -81.99(18)
C24 C19 C20 C21 0.0(3)
S2 C19 C20 C21 -178.69(18)
C19 C20 C21 C22 0.3(4)
C20 C21 C22 C23 -0.4(4)
C21 C22 C23 C24 0.2(4)
C22 C23 C24 C19 0.0(4)
C20 C19 C24 C23 -0.2(3)
S2 C19 C24 C23 178.56(18)

loop_
_cod_related_entry_id
_cod_related_entry_database
_cod_related_entry_code
1 ChemSpider 10127733
